data_7108378
loop_
_publ_author_name
'Andrew Gaunt'
'Andrew J. Gaunt'
'Sean Reilly'
'Brian Scott'
'Giuseppe Modolo'
'Mark Sarsfield'
'Willem Verboom'
'Mudassir Iqbal'

_publ_section_title
;
 Plutonium(IV) complexation by diglycolamide ligands--coordination
 chemistry insight into TODGA-based actinide separations
;
_journal_name_full Chem.Commun.
_journal_page_first 9732
_journal_paper_doi 10.1039/c2cc34967a
_journal_volume 48
_journal_year 2012
_chemical_formula_sum 'C26 H51 N11 O21 Pu'
_chemical_formula_weight 1092.75
_chemical_name_systematic
;
?
;
_space_group_IT_number 14
_symmetry_cell_setting monoclinic
_symmetry_space_group_name_Hall '-P 2ybc'
_symmetry_space_group_name_H-M 'P 1 21/c 1'
_atom_sites_solution_hydrogens geom
_atom_sites_solution_primary direct
_atom_sites_solution_secondary difmap
_audit_creation_method SHELXL-97
_cell_angle_alpha 90.00
_cell_angle_beta 95.598(2)
_cell_angle_gamma 90.00
_cell_formula_units_Z 4
_cell_length_a 10.2980(16)
_cell_length_b 37.077(6)
_cell_length_c 10.7859(17)
_cell_measurement_temperature 140(2)
_cell_volume 4098.6(11)
_computing_cell_refinement 'SAINT 4.05 (Bruker, 1996)'
_computing_data_collection 'SMART 4.210 (Bruker, 1996)'
_computing_data_reduction 'SAINT 4.05 (Bruker, 1996)'
_computing_molecular_graphics 'SHELXTL 6.10 (Bruker, 2001)'
_computing_publication_material 'SHELXTL 6.10 (Bruker, 2001)'
_computing_structure_refinement 'SHELXL-97 (Sheldrick, 1997)'
_computing_structure_solution 'SHELXS-97 (Sheldrick, 1997)'
_diffrn_ambient_temperature 140(2)
_diffrn_measured_fraction_theta_full 1.000
_diffrn_measured_fraction_theta_max 1.000
_diffrn_measurement_device_type 'Bruker SMART 1k CCD'
_diffrn_measurement_method '\f scans'
_diffrn_radiation_monochromator graphite
_diffrn_radiation_source 'fine-focus sealed tube'
_diffrn_radiation_type MoK\a
_diffrn_radiation_wavelength 0.71073
_diffrn_reflns_av_R_equivalents 0.0307
_diffrn_reflns_av_sigmaI/netI 0.0222
_diffrn_reflns_limit_h_max 12
_diffrn_reflns_limit_h_min -12
_diffrn_reflns_limit_k_max 45
_diffrn_reflns_limit_k_min -45
_diffrn_reflns_limit_l_max 13
_diffrn_reflns_limit_l_min -13
_diffrn_reflns_number 40321
_diffrn_reflns_theta_full 25.00
_diffrn_reflns_theta_max 25.68
_diffrn_reflns_theta_min 1.98
_diffrn_standards_decay_% 0
_diffrn_standards_interval_count 0
_diffrn_standards_interval_time 0
_diffrn_standards_number 0
_exptl_absorpt_coefficient_mu 1.701
_exptl_absorpt_correction_T_max 0.8483
_exptl_absorpt_correction_T_min 0.7725
_exptl_absorpt_correction_type multi-scan
_exptl_absorpt_process_details 'SADABS 2.03 (Sheldrick, 2001)'
_exptl_crystal_colour orange
_exptl_crystal_density_diffrn 1.776
_exptl_crystal_density_method 'not measured'
_exptl_crystal_description block
_exptl_crystal_F_000 2184
_exptl_crystal_size_max 0.16
_exptl_crystal_size_mid 0.12
_exptl_crystal_size_min 0.10
_refine_diff_density_max 3.203
_refine_diff_density_min -4.890
_refine_diff_density_rms 0.202
_refine_ls_extinction_method none
_refine_ls_goodness_of_fit_ref 4.433
_refine_ls_hydrogen_treatment constr
_refine_ls_matrix_type full
_refine_ls_number_parameters 544
_refine_ls_number_reflns 7780
_refine_ls_number_restraints 30
_refine_ls_restrained_S_all 4.431
_refine_ls_R_factor_all 0.0892
_refine_ls_R_factor_gt 0.0886
_refine_ls_shift/su_max 0.003
_refine_ls_shift/su_mean 0.000
_refine_ls_structure_factor_coef Fsqd
_refine_ls_weighting_details 'calc w=1/[\s^2^(Fo^2^)+(0.0200P)^2^+0.0000P] where P=(Fo^2^+2Fc^2^)/3'
_refine_ls_weighting_scheme calc
_refine_ls_wR_factor_gt 0.1622
_refine_ls_wR_factor_ref 0.1623
_reflns_number_gt 7713
_reflns_number_total 7780
_reflns_threshold_expression >2sigma(I)
_cod_data_source_file c2cc34967a.txt
_cod_data_source_block xpl210_005
_cod_original_sg_symbol_H-M 'P 21/c'
_cod_database_code 7108378

loop_
_symmetry_equiv_pos_as_xyz
'x, y, z'
'-x, y+1/2, -z+1/2'
'-x, -y, -z'
'x, -y-1/2, z-1/2'

loop_
_atom_site_label
_atom_site_type_symbol
_atom_site_fract_x
_atom_site_fract_y
_atom_site_fract_z
_atom_site_U_iso_or_equiv
_atom_site_adp_type
_atom_site_occupancy
_atom_site_symmetry_multiplicity
_atom_site_calc_flag
_atom_site_refinement_flags
Pu1 Pu 0.53445(3) 0.116538(8) 0.29480(3) 0.01974(13) Uani 1 1 d .
N1 N 0.3002(8) 0.0314(2) 0.4694(7) 0.0257(18) Uani 1 1 d .
N2 N 0.7887(8) 0.0553(2) 0.0574(7) 0.0231(17) Uani 1 1 d .
N3 N 0.3020(8) 0.1081(2) -0.0772(7) 0.0249(18) Uani 1 1 d U
N4 N 0.7851(9) 0.2142(2) 0.2684(8) 0.033(2) Uani 1 1 d .
N5 N 0.2682(8) 0.2092(2) 0.3567(7) 0.0262(19) Uani 1 1 d .
N6 N 0.8157(7) 0.1151(2) 0.6329(7) 0.0214(16) Uani 1 1 d U
N7 N 0.5491(8) 0.0683(2) 0.8043(7) 0.0266(19) Uani 1 1 d .
N8 N 0.5252(10) 0.2674(2) 0.3022(8) 0.034(2) Uani 1 1 d .
N9 N 0.0075(10) 0.1773(3) 0.9858(10) 0.043(3) Uani 1 1 d .
N10 N 0.0049(9) 0.0161(2) 0.2652(8) 0.032(2) Uani 1 1 d .
N11 N 0.1155(12) 0.1493(3) 0.5093(10) 0.060(3) Uani 1 1 d .
O1 O 0.3876(7) 0.08231(17) 0.3940(6) 0.0241(15) Uani 1 1 d .
O2 O 0.5417(6) 0.04972(16) 0.2648(5) 0.0200(14) Uani 1 1 d .
O3 O 0.7007(6) 0.09369(17) 0.1872(6) 0.0228(14) Uani 1 1 d U
O4 O 0.4036(7) 0.10045(17) 0.1169(6) 0.0234(14) Uani 1 1 d U
O5 O 0.5459(8) 0.15631(19) 0.1139(6) 0.0343(18) Uani 1 1 d .
O6 O 0.6833(7) 0.16342(17) 0.3166(6) 0.0281(16) Uani 1 1 d .
O7 O 0.3701(7) 0.15899(17) 0.2955(6) 0.0280(16) Uani 1 1 d .
O8 O 0.5113(6) 0.14889(16) 0.4947(5) 0.0199(13) Uani 1 1 d .
O9 O 0.6802(6) 0.10091(17) 0.4630(6) 0.0219(14) Uani 1 1 d U
O11 O 0.5011(8) 0.0433(2) 0.8659(7) 0.0386(19) Uani 1 1 d .
O12 O 0.5950(8) 0.09561(19) 0.8550(7) 0.0395(19) Uani 1 1 d .
O13 O 0.5429(10) 0.0651(2) 0.6898(7) 0.058(3) Uani 1 1 d .
O14 O 0.5567(9) 0.2511(2) 0.3997(8) 0.051(2) Uani 1 1 d .
O15 O 0.5603(13) 0.2989(2) 0.2933(8) 0.086(4) Uani 1 1 d .
O16 O 0.4705(10) 0.2506(3) 0.2125(8) 0.066(3) Uani 1 1 d .
O17 O -0.0742(11) 0.1730(4) 1.0663(13) 0.098(4) Uani 1 1 d .
O18 O 0.0019(15) 0.2020(3) 0.9133(13) 0.116(6) Uani 1 1 d .
O19 O 0.0903(11) 0.1540(3) 0.9881(10) 0.081(3) Uani 1 1 d .
O20 O 0.1035(8) 0.0305(2) 0.2268(8) 0.046(2) Uani 1 1 d .
O21 O -0.0222(10) -0.0154(2) 0.2331(8) 0.056(2) Uani 1 1 d .
O22 O -0.0661(10) 0.0332(3) 0.3315(8) 0.063(3) Uani 1 1 d .
C1 C 0.2282(12) 0.0519(3) 0.5548(11) 0.044(3) Uani 1 1 d .
H1A H 0.2525 0.0768 0.5521 0.066 Uiso 1 1 calc R
H1B H 0.2481 0.0428 0.6379 0.066 Uiso 1 1 calc R
H1C H 0.1363 0.0495 0.5309 0.066 Uiso 1 1 calc R
C2 C 0.2750(11) -0.0073(3) 0.4652(10) 0.034(2) Uani 1 1 d .
H2A H 0.1836 -0.0115 0.4438 0.051 Uiso 1 1 calc R
H2B H 0.3011 -0.0177 0.5453 0.051 Uiso 1 1 calc R
H2C H 0.3239 -0.0182 0.4037 0.051 Uiso 1 1 calc R
C3 C 0.3733(9) 0.0483(2) 0.3937(8) 0.0192(19) Uani 1 1 d .
C4 C 0.4377(10) 0.0267(3) 0.2990(9) 0.027(2) Uani 1 1 d .
H4A H 0.4722 0.0042 0.3347 0.032 Uiso 1 1 calc R
H4B H 0.3765 0.0213 0.2272 0.032 Uiso 1 1 calc R
C5 C 0.6102(10) 0.0347(3) 0.1681(8) 0.027(2) Uani 1 1 d .
H5A H 0.5501 0.0288 0.0961 0.033 Uiso 1 1 calc R
H5B H 0.6561 0.0130 0.1968 0.033 Uiso 1 1 calc R
C6 C 0.7052(10) 0.0632(2) 0.1354(8) 0.023(2) Uani 1 1 d .
C7 C 0.7938(10) 0.0199(3) -0.0027(9) 0.033(2) Uani 1 1 d .
H7A H 0.8642 0.0060 0.0382 0.049 Uiso 1 1 calc R
H7B H 0.8076 0.0230 -0.0888 0.049 Uiso 1 1 calc R
H7C H 0.7129 0.0074 0.0032 0.049 Uiso 1 1 calc R
C8 C 0.8831(11) 0.0815(3) 0.0248(10) 0.039(3) Uani 1 1 d .
H8A H 0.8586 0.1050 0.0518 0.058 Uiso 1 1 calc R
H8B H 0.8860 0.0816 -0.0639 0.058 Uiso 1 1 calc R
H8C H 0.9675 0.0753 0.0647 0.058 Uiso 1 1 calc R
C9 C 0.2241(11) 0.0763(3) -0.0678(10) 0.039(3) Uani 1 1 d .
H9A H 0.2592 0.0570 -0.1138 0.059 Uiso 1 1 calc R
H9B H 0.1360 0.0811 -0.1014 0.059 Uiso 1 1 calc R
H9C H 0.2250 0.0694 0.0181 0.059 Uiso 1 1 calc R
C10 C 0.2826(10) 0.1285(3) -0.1952(9) 0.033(2) Uani 1 1 d .
H10A H 0.2609 0.1531 -0.1781 0.050 Uiso 1 1 calc R
H10B H 0.2129 0.1178 -0.2484 0.050 Uiso 1 1 calc R
H10C H 0.3614 0.1279 -0.2360 0.050 Uiso 1 1 calc R
C11 C 0.3835(10) 0.1197(3) 0.0183(9) 0.027(2) Uani 1 1 d .
C12 C 0.4566(11) 0.1541(3) 0.0055(9) 0.032(2) Uani 1 1 d .
H12A H 0.5025 0.1537 -0.0688 0.038 Uiso 1 1 calc R
H12B H 0.3975 0.1745 0.0006 0.038 Uiso 1 1 calc R
C13 C 0.6344(11) 0.1866(3) 0.1114(9) 0.032(3) Uani 1 1 d .
H13A H 0.5867 0.2088 0.0918 0.039 Uiso 1 1 calc R
H13B H 0.6960 0.1828 0.0502 0.039 Uiso 1 1 calc R
C14 C 0.7014(10) 0.1880(2) 0.2374(9) 0.026(2) Uani 1 1 d .
C15 C 0.8064(12) 0.2439(3) 0.1813(11) 0.039(3) Uani 1 1 d .
H15A H 0.8842 0.2393 0.1415 0.059 Uiso 1 1 calc R
H15B H 0.8157 0.2662 0.2263 0.059 Uiso 1 1 calc R
H15C H 0.7331 0.2455 0.1192 0.059 Uiso 1 1 calc R
C16 C 0.8491(12) 0.2169(3) 0.3943(10) 0.042(3) Uani 1 1 d .
H16A H 0.7861 0.2131 0.4531 0.063 Uiso 1 1 calc R
H16B H 0.8871 0.2404 0.4068 0.063 Uiso 1 1 calc R
H16C H 0.9162 0.1989 0.4063 0.063 Uiso 1 1 calc R
C17 C 0.1933(11) 0.2127(3) 0.2355(10) 0.035(3) Uani 1 1 d .
H17A H 0.2380 0.2005 0.1737 0.052 Uiso 1 1 calc R
H17B H 0.1840 0.2378 0.2143 0.052 Uiso 1 1 calc R
H17C H 0.1086 0.2022 0.2388 0.052 Uiso 1 1 calc R
C18 C 0.2460(11) 0.2357(3) 0.4504(10) 0.036(3) Uani 1 1 d .
H18A H 0.1693 0.2294 0.4894 0.053 Uiso 1 1 calc R
H18B H 0.2342 0.2590 0.4120 0.053 Uiso 1 1 calc R
H18C H 0.3199 0.2364 0.5120 0.053 Uiso 1 1 calc R
C19 C 0.3497(9) 0.1824(3) 0.3762(9) 0.024(2) Uani 1 1 d .
C20 C 0.4303(10) 0.1798(2) 0.5020(8) 0.024(2) Uani 1 1 d .
H20A H 0.4828 0.2013 0.5179 0.028 Uiso 1 1 calc R
H20B H 0.3739 0.1770 0.5684 0.028 Uiso 1 1 calc R
C21 C 0.6141(9) 0.1476(3) 0.5929(8) 0.025(2) Uani 1 1 d .
H21A H 0.5795 0.1420 0.6712 0.029 Uiso 1 1 calc R
H21B H 0.6584 0.1706 0.6011 0.029 Uiso 1 1 calc R
C22 C 0.7074(9) 0.1186(2) 0.5610(8) 0.0210(19) Uani 1 1 d .
C23 C 0.8486(12) 0.1381(3) 0.7399(10) 0.040(3) Uani 1 1 d .
H23A H 0.8639 0.1622 0.7123 0.060 Uiso 1 1 calc R
H23B H 0.9258 0.1291 0.7868 0.060 Uiso 1 1 calc R
H23C H 0.7777 0.1382 0.7915 0.060 Uiso 1 1 calc R
C24 C 0.9075(10) 0.0858(3) 0.6097(10) 0.035(2) Uani 1 1 d .
H24A H 0.8873 0.0767 0.5268 0.052 Uiso 1 1 calc R
H24B H 0.8996 0.0667 0.6687 0.052 Uiso 1 1 calc R
H24C H 0.9951 0.0950 0.6186 0.052 Uiso 1 1 calc R
C25 C 0.0876(13) 0.1355(3) 0.4157(12) 0.046(3) Uani 1 1 d .
C26 C 0.0521(16) 0.1183(3) 0.2988(11) 0.069(5) Uani 1 1 d .
H26A H 0.1051 0.0972 0.2919 0.104 Uiso 1 1 calc R
H26B H 0.0654 0.1347 0.2322 0.104 Uiso 1 1 calc R
H26C H -0.0381 0.1114 0.2936 0.104 Uiso 1 1 calc R

loop_
_atom_site_aniso_label
_atom_site_aniso_U_11
_atom_site_aniso_U_22
_atom_site_aniso_U_33
_atom_site_aniso_U_23
_atom_site_aniso_U_13
_atom_site_aniso_U_12
Pu1 0.0290(2) 0.01662(19) 0.01365(18) -0.00042(15) 0.00253(13) -0.00371(17)
N1 0.029(5) 0.022(4) 0.027(4) 0.003(3) 0.008(4) -0.005(4)
N2 0.021(4) 0.026(4) 0.023(4) 0.001(3) 0.006(3) 0.002(3)
N3 0.025(2) 0.025(2) 0.025(2) -0.0005(10) 0.0027(10) 0.0009(10)
N4 0.045(6) 0.027(5) 0.030(5) 0.002(4) 0.012(4) -0.010(4)
N5 0.029(5) 0.022(4) 0.026(4) 0.003(3) -0.002(4) 0.006(4)
N6 0.0213(18) 0.0214(18) 0.0214(18) 0.0002(10) 0.0017(10) -0.0007(10)
N7 0.020(5) 0.030(5) 0.030(5) 0.001(4) 0.005(4) 0.010(4)
N8 0.049(6) 0.029(5) 0.027(5) -0.002(4) 0.017(4) 0.003(5)
N9 0.037(6) 0.039(6) 0.050(6) -0.023(5) -0.010(5) 0.006(5)
N10 0.039(6) 0.029(5) 0.026(5) 0.004(4) -0.002(4) 0.000(4)
N11 0.079(9) 0.053(7) 0.046(6) 0.007(6) 0.000(6) -0.021(6)
O1 0.031(4) 0.020(3) 0.022(3) 0.001(3) 0.004(3) -0.003(3)
O2 0.026(4) 0.018(3) 0.018(3) -0.005(2) 0.009(3) -0.007(3)
O3 0.0230(16) 0.0227(16) 0.0228(16) 0.0000(10) 0.0030(10) -0.0010(10)
O4 0.0253(16) 0.0203(16) 0.0245(16) 0.0003(10) 0.0019(10) 0.0015(10)
O5 0.053(5) 0.030(4) 0.019(3) 0.002(3) 0.000(3) -0.007(4)
O6 0.042(4) 0.026(4) 0.017(3) 0.001(3) 0.004(3) -0.012(3)
O7 0.038(4) 0.025(4) 0.020(3) -0.007(3) 0.000(3) 0.002(3)
O8 0.021(3) 0.018(3) 0.020(3) -0.001(3) -0.002(3) 0.007(3)
O9 0.0213(16) 0.0236(16) 0.0209(16) 0.0009(10) 0.0021(10) 0.0003(10)
O11 0.045(5) 0.030(4) 0.043(4) 0.007(3) 0.015(4) -0.006(4)
O12 0.048(5) 0.029(4) 0.040(4) -0.005(3) -0.004(4) -0.011(4)
O13 0.104(8) 0.043(5) 0.028(5) -0.007(4) 0.017(5) -0.010(5)
O14 0.064(6) 0.044(5) 0.043(5) 0.014(4) -0.004(4) -0.003(4)
O15 0.183(14) 0.028(5) 0.054(6) -0.003(4) 0.041(7) -0.005(6)
O16 0.069(7) 0.084(7) 0.041(5) -0.001(5) -0.008(5) -0.033(6)
O17 0.060(7) 0.109(10) 0.130(11) -0.038(8) 0.040(8) -0.014(7)
O18 0.166(14) 0.033(6) 0.135(11) 0.018(7) -0.060(10) 0.000(7)
O19 0.083(8) 0.089(8) 0.069(7) -0.009(6) 0.002(6) 0.051(7)
O20 0.039(5) 0.046(5) 0.053(5) -0.005(4) 0.013(4) -0.009(4)
O21 0.085(7) 0.038(5) 0.044(5) 0.005(4) 0.002(5) -0.017(5)
O22 0.075(7) 0.062(6) 0.056(6) 0.000(5) 0.030(5) 0.006(5)
C1 0.045(7) 0.039(7) 0.054(7) 0.003(5) 0.041(6) 0.000(5)
C2 0.039(7) 0.023(5) 0.041(6) 0.007(4) 0.005(5) -0.005(5)
C3 0.014(5) 0.028(5) 0.015(4) 0.005(4) -0.001(4) -0.002(4)
C4 0.032(6) 0.027(5) 0.024(5) -0.003(4) 0.013(4) -0.016(4)
C5 0.039(6) 0.026(5) 0.019(5) -0.008(4) 0.013(4) -0.010(4)
C6 0.031(6) 0.022(5) 0.016(5) 0.006(4) 0.001(4) 0.003(4)
C7 0.033(6) 0.035(6) 0.030(6) -0.010(5) 0.006(5) 0.005(5)
C8 0.032(6) 0.056(8) 0.029(6) -0.003(5) 0.012(5) -0.009(5)
C9 0.027(6) 0.058(8) 0.033(6) -0.003(5) 0.002(5) -0.007(5)
C10 0.023(6) 0.051(7) 0.024(5) 0.006(5) -0.005(4) 0.000(5)
C11 0.028(5) 0.027(5) 0.024(5) -0.001(4) -0.002(4) 0.010(4)
C12 0.047(7) 0.028(5) 0.020(5) 0.001(4) 0.002(5) 0.003(5)
C13 0.049(7) 0.023(5) 0.026(5) -0.001(4) 0.014(5) -0.011(5)
C14 0.032(6) 0.013(5) 0.036(6) -0.005(4) 0.017(5) -0.001(4)
C15 0.047(7) 0.020(5) 0.053(7) 0.006(5) 0.017(6) -0.007(5)
C16 0.043(7) 0.042(7) 0.040(7) -0.011(5) 0.000(5) -0.014(6)
C17 0.029(6) 0.038(6) 0.036(6) 0.011(5) -0.006(5) -0.001(5)
C18 0.033(6) 0.031(6) 0.042(6) -0.009(5) 0.001(5) 0.010(5)
C19 0.018(5) 0.026(5) 0.027(5) 0.006(4) -0.002(4) -0.006(4)
C20 0.033(6) 0.015(4) 0.022(5) 0.000(4) -0.002(4) 0.009(4)
C21 0.027(5) 0.027(5) 0.019(5) 0.000(4) -0.004(4) 0.005(4)
C22 0.022(5) 0.024(5) 0.017(4) 0.006(4) 0.002(4) 0.000(4)
C23 0.043(7) 0.041(7) 0.032(6) -0.006(5) -0.012(5) 0.000(5)
C24 0.023(6) 0.033(6) 0.046(6) 0.001(5) -0.006(5) 0.007(5)
C25 0.045(8) 0.044(7) 0.048(8) 0.013(6) -0.001(6) -0.008(6)
C26 0.109(14) 0.051(8) 0.044(8) 0.004(7) -0.009(8) -0.025(9)

loop_
_atom_type_symbol
_atom_type_description
_atom_type_scat_dispersion_real
_atom_type_scat_dispersion_imag
_atom_type_scat_source
C C 0.0033 0.0016 'International Tables Vol C Tables 4.2.6.8 and 6.1.1.4'
H H 0.0000 0.0000 'International Tables Vol C Tables 4.2.6.8 and 6.1.1.4'
N N 0.0061 0.0033 'International Tables Vol C Tables 4.2.6.8 and 6.1.1.4'
O O 0.0106 0.0060 'International Tables Vol C Tables 4.2.6.8 and 6.1.1.4'
Pu Pu -9.4100 4.3056 'International Tables Vol C Tables 4.2.6.8 and 6.1.1.4'

loop_
_geom_angle_atom_site_label_1
_geom_angle_atom_site_label_2
_geom_angle_atom_site_label_3
_geom_angle
O7 Pu1 O9 126.0(2)
O7 Pu1 O4 79.1(2)
O9 Pu1 O4 150.1(2)
O7 Pu1 O6 88.1(2)
O9 Pu1 O6 74.7(2)
O4 Pu1 O6 127.2(2)
O7 Pu1 O1 81.9(2)
O9 Pu1 O1 84.5(2)
O4 Pu1 O1 83.6(2)
O6 Pu1 O1 145.2(2)
O7 Pu1 O3 145.7(2)
O9 Pu1 O3 81.2(2)
O4 Pu1 O3 83.7(2)
O6 Pu1 O3 79.1(2)
O1 Pu1 O3 125.3(2)
O7 Pu1 O5 71.7(2)
O9 Pu1 O5 134.0(2)
O4 Pu1 O5 64.2(2)
O6 Pu1 O5 63.1(2)
O1 Pu1 O5 141.3(2)
O3 Pu1 O5 74.2(2)
O7 Pu1 O8 62.5(2)
O9 Pu1 O8 63.4(2)
O4 Pu1 O8 138.0(2)
O6 Pu1 O8 70.7(2)
O1 Pu1 O8 75.1(2)
O3 Pu1 O8 138.1(2)
O5 Pu1 O8 114.4(2)
O7 Pu1 O2 134.9(2)
O9 Pu1 O2 80.1(2)
O4 Pu1 O2 70.1(2)
O6 Pu1 O2 136.9(2)
O1 Pu1 O2 63.0(2)
O3 Pu1 O2 62.7(2)
O5 Pu1 O2 119.2(2)
O8 Pu1 O2 126.43(19)
C3 N1 C1 120.1(8)
C3 N1 C2 123.9(8)
C1 N1 C2 115.7(8)
C6 N2 C8 120.9(8)
C6 N2 C7 123.0(8)
C8 N2 C7 116.1(8)
C11 N3 C9 121.5(8)
C11 N3 C10 121.5(8)
C9 N3 C10 116.9(8)
C14 N4 C16 120.7(9)
C14 N4 C15 121.4(9)
C16 N4 C15 117.5(9)
C19 N5 C18 123.3(8)
C19 N5 C17 119.3(8)
C18 N5 C17 117.4(8)
C22 N6 C23 122.5(8)
C22 N6 C24 119.8(8)
C23 N6 C24 117.6(8)
O12 N7 O13 120.3(9)
O12 N7 O11 121.6(8)
O13 N7 O11 118.0(9)
O15 N8 O14 118.7(10)
O15 N8 O16 122.2(10)
O14 N8 O16 118.7(10)
O18 N9 O19 123.0(14)
O18 N9 O17 123.0(13)
O19 N9 O17 114.0(13)
O21 N10 O22 120.7(10)
O21 N10 O20 118.3(10)
O22 N10 O20 121.0(9)
C3 O1 Pu1 128.6(6)
C5 O2 C4 112.8(7)
C5 O2 Pu1 120.2(5)
C4 O2 Pu1 121.4(5)
C6 O3 Pu1 127.5(6)
C11 O4 Pu1 125.4(6)
C12 O5 C13 112.9(7)
C12 O5 Pu1 122.8(6)
C13 O5 Pu1 124.0(6)
C14 O6 Pu1 127.4(6)
C19 O7 Pu1 130.0(6)
C21 O8 C20 112.6(6)
C21 O8 Pu1 119.9(5)
C20 O8 Pu1 122.7(5)
C22 O9 Pu1 127.3(6)
O1 C3 N1 122.9(8)
O1 C3 C4 118.3(8)
N1 C3 C4 118.8(8)
O2 C4 C3 104.1(7)
O2 C5 C6 106.0(7)
O3 C6 N2 123.1(9)
O3 C6 C5 118.2(8)
N2 C6 C5 118.8(8)
O4 C11 N3 120.0(9)
O4 C11 C12 120.7(9)
N3 C11 C12 119.2(8)
O5 C12 C11 105.4(8)
O5 C13 C14 104.6(7)
O6 C14 N4 119.4(9)
O6 C14 C13 120.7(8)
N4 C14 C13 119.9(9)
O7 C19 N5 124.1(9)
O7 C19 C20 117.3(8)
N5 C19 C20 118.6(9)
O8 C20 C19 105.9(7)
O8 C21 C22 107.5(7)
O9 C22 N6 124.0(9)
O9 C22 C21 118.2(8)
N6 C22 C21 117.6(8)
N11 C25 C26 179.7(17)

loop_
_geom_bond_atom_site_label_1
_geom_bond_atom_site_label_2
_geom_bond_distance
Pu1 O7 2.312(7)
Pu1 O9 2.313(6)
Pu1 O4 2.313(6)
Pu1 O6 2.314(6)
Pu1 O1 2.315(6)
Pu1 O3 2.320(6)
Pu1 O5 2.458(6)
Pu1 O8 2.499(6)
Pu1 O2 2.501(6)
N1 C3 1.322(11)
N1 C1 1.451(12)
N1 C2 1.459(12)
N2 C6 1.294(12)
N2 C8 1.441(13)
N2 C7 1.468(12)
N3 C11 1.335(12)
N3 C9 1.436(13)
N3 C10 1.477(12)
N4 C14 1.321(13)
N4 C16 1.454(14)
N4 C15 1.477(12)
N5 C19 1.304(12)
N5 C18 1.445(12)
N5 C17 1.457(12)
N6 C22 1.302(12)
N6 C23 1.447(12)
N6 C24 1.477(12)
N7 O12 1.225(10)
N7 O13 1.236(10)
N7 O11 1.266(10)
N8 O15 1.226(12)
N8 O14 1.230(11)
N8 O16 1.239(11)
N9 O18 1.201(14)
N9 O19 1.212(13)
N9 O17 1.276(14)
N10 O21 1.242(11)
N10 O22 1.243(12)
N10 O20 1.253(11)
N11 C25 1.142(15)
O1 C3 1.268(11)
O2 C5 1.428(10)
O2 C4 1.446(10)
O3 C6 1.263(11)
O4 C11 1.280(11)
O5 C12 1.417(12)
O5 C13 1.447(12)
O6 C14 1.274(11)
O7 C19 1.261(11)
O8 C21 1.423(10)
O8 C20 1.424(10)
O9 C22 1.252(11)
C3 C4 1.504(13)
C5 C6 1.505(13)
C11 C12 1.494(14)
C13 C14 1.464(14)
C19 C20 1.523(13)
C21 C22 1.503(13)
C25 C26 1.430(17)
